data_9000327
loop_
_publ_author_name
'Cameron, M.'
'Sueno, S.'
'Prewitt, C. T.'
'Papike, J. J.'

_publ_section_title
;High-temperature crystal chemistry of acmite, diopside, hedenbergite,
 jadeite, spodumene, and ureyite T = 24 C pyroxene
;
_journal_name_full 'American Mineralogist'
_journal_page_first 594
_journal_page_last 618
_journal_volume 58
_journal_year 1973
_chemical_formula_sum 'Fe Na O6 Si2'
_chemical_name_mineral Aegirine
_space_group_crystal_system monoclinic
_space_group_IT_number 15
_space_group_name_Hall '-C 2yc'
_space_group_name_H-M_alt 'C 1 2/c 1'
_symmetry_space_group_name_H-M 'C 1 2/c 1'
_cell_angle_alpha 90
_cell_angle_beta 107.42
_cell_angle_gamma 90
_cell_formula_units_Z 4
_cell_length_a 9.658
_cell_length_b 8.795
_cell_length_c 5.294
_cell_volume 429.059
_database_code_amcsd 0000336
_diffrn_ambient_temperature 297.15
_exptl_crystal_density_diffrn 3.576
_cod_original_formula_sum 'Si2 Fe Na O6'
_cod_database_code 9000327

loop_
_space_group_symop_id
_space_group_symop_operation_xyz
1 x,y,z
2 1/2+x,1/2+y,z
3 x,-y,1/2+z
4 1/2+x,1/2-y,1/2+z
5 -x,y,1/2-z
6 1/2-x,1/2+y,1/2-z
7 -x,-y,-z
8 1/2-x,1/2-y,-z

loop_
_atom_site_aniso_label
_atom_site_aniso_U_11
_atom_site_aniso_U_22
_atom_site_aniso_U_33
_atom_site_aniso_U_12
_atom_site_aniso_U_13
_atom_site_aniso_U_23
Si 0.00215 0.00286 0.00498 -0.00033 -0.00068 -0.00002
Fe1 0.00353 0.00337 0.00591 0.00000 -0.00045 0.00000
Na2 0.01458 0.00741 0.01072 0.00000 -0.00281 0.00000
O1 0.00250 0.00486 0.00600 -0.00057 -0.00125 0.00027
O2 0.00572 0.00333 0.00967 -0.00218 0.00038 0.00000
O3 0.00460 0.00745 0.00662 0.00070 0.00002 -0.00191

loop_
_atom_site_label
_atom_site_fract_x
_atom_site_fract_y
_atom_site_fract_z
Si 0.29050 0.08940 0.23510
Fe1 0.00000 0.89890 0.25000
Na2 0.00000 0.29990 0.25000
O1 0.11410 0.07840 0.13800
O2 0.35820 0.25580 0.30010
O3 0.35180 0.00790 0.01180

loop_
_cod_related_entry_id
_cod_related_entry_database
_cod_related_entry_code
1 AMCSD 0000336
